data_4317912
loop_
_publ_author_name
'Sudeep Bhattacharyya'
'Suman Mukhopadhyay'
'Satyabrata Samanta'
'Timothy J. R. Weakley'
'Muktimoy Chaudhury'

_publ_contact_author_address
;Department of Chemistry,
University of Oregon,
Eugene, OR 97403-1253
USA
;
_publ_contact_author_email tweakley@oregon.uoregon.edu
_publ_contact_author_fax 01(541)3464643
_publ_contact_author_name 'Dr Timothy J. R. Weakley'
_publ_contact_author_phone 01(541)3464620
_publ_section_title
;
 Synthesis, Characterization, and Reactivity of Mononuclear O,N-Chelated
 Vanadium(IV) and -(III) Complexes of Methyl
 2-Aminocyclopent-1-ene-1-dithiocarboxylate Based Ligand: Reporting an
 Example of Conformational Isomerism in the Solid State
;
_journal_name_full 'Inorganic Chemistry'
_journal_page_first 2433
_journal_page_last 2440
_journal_paper_doi 10.1021/ic0108639
_journal_volume 41
_journal_year 2002
_chemical_formula_structural 'V (C16 H19 N2 O S2 )2 (C5 H7 O2)'
_chemical_formula_sum 'C37 H45 N4 O4 S4 V'
_chemical_formula_weight 788.97
_space_group_IT_number 2
_symmetry_cell_setting triclinic
_symmetry_Int_Tables_number 2
_symmetry_space_group_name_Hall '-P 1'
_symmetry_space_group_name_H-M 'P -1'
_cell_angle_alpha 107.67(1)
_cell_angle_beta 95.85(1)
_cell_angle_gamma 95.64(1)
_cell_formula_units_Z 2
_cell_length_a 8.366(2)
_cell_length_b 12.958(2)
_cell_length_c 18.767(2)
_cell_measurement_reflns_used 25
_cell_measurement_temperature 295
_cell_measurement_theta_max 13.0
_cell_measurement_theta_min 12.0
_cell_volume 1910.4(6)
_computing_cell_refinement 'CAD4/PC (Enraf-Nonius, 1993)'
_computing_data_collection 'CAD4/PC (Enraf-Nonius, 1993)'
_computing_data_reduction 'TEXSAN (Molecular Structure Corp., 1997)'
_computing_publication_material 'TEXSAN (Molecular Structure Corp., 1997)'
_computing_structure_refinement 'TEXSAN (Molecular Structure Corp., 1997)'
_computing_structure_solution 'TEXSAN (Molecular Structure Corp., 1997)'
_diffrn_ambient_temperature 295
_diffrn_measurement_device_type 'Enraf-Nonius CAD-4 diffractometer'
_diffrn_measurement_method \w-2\q
_diffrn_orient_matrix_UB_11 -0.01357
_diffrn_orient_matrix_UB_12 -0.07319
_diffrn_orient_matrix_UB_13 -0.03968
_diffrn_orient_matrix_UB_21 0.01462
_diffrn_orient_matrix_UB_22 0.03639
_diffrn_orient_matrix_UB_23 -0.03931
_diffrn_orient_matrix_UB_31 0.11959
_diffrn_orient_matrix_UB_32 -0.00147
_diffrn_orient_matrix_UB_33 0.00825
_diffrn_radiation_detector 'scintillation counter'
_diffrn_radiation_monochromator graphite
_diffrn_radiation_source 'sealed X-ray tube'
_diffrn_radiation_type 'Mo K\a'
_diffrn_radiation_wavelength 0.71073
_diffrn_reflns_av_R_equivalents 0.028
_diffrn_reflns_av_sigmaI/netI 0.120
_diffrn_reflns_limit_h_max 9
_diffrn_reflns_limit_h_min 0
_diffrn_reflns_limit_k_max 15
_diffrn_reflns_limit_k_min -15
_diffrn_reflns_limit_l_max 22
_diffrn_reflns_limit_l_min -22
_diffrn_reflns_number 7212
_diffrn_reflns_reduction_process 'Lp corrections applied'
_diffrn_reflns_theta_max 25.0
_diffrn_reflns_theta_min 1.2
_diffrn_standards_decay_% 1.3
_diffrn_standards_interval_time 60
_diffrn_standards_number 3
_exptl_absorpt_coefficient_mu 0.522
_exptl_absorpt_correction_type none
_exptl_crystal_colour red
_exptl_crystal_density_diffrn 1.371
_exptl_crystal_density_meas ?
_exptl_crystal_description prism
_exptl_crystal_F_000 828.00
_exptl_crystal_size_max 0.52
_exptl_crystal_size_mid 0.23
_exptl_crystal_size_min 0.07
_refine_diff_density_max 0.60
_refine_diff_density_min -0.73
_refine_ls_abs_structure_details 'not applicable'
_refine_ls_extinction_coef 0.00
_refine_ls_extinction_method none
_refine_ls_goodness_of_fit_all 1.19
_refine_ls_goodness_of_fit_ref 1.36
_refine_ls_hydrogen_treatment constr
_refine_ls_matrix_type full
_refine_ls_number_constraints 0
_refine_ls_number_parameters 451
_refine_ls_number_reflns 6698
_refine_ls_number_restraints 0
_refine_ls_R_factor_all 0.089
_refine_ls_R_factor_gt 0.055
_refine_ls_shift/su_max 0.013
_refine_ls_shift/su_mean 0.001
_refine_ls_structure_factor_coef Fsqd
_refine_ls_weighting_details 'w = 4F~o~^2^/[\s^2^(I) + (0.020I)^2^]'
_refine_ls_weighting_scheme calc
_refine_ls_wR_factor_all 0.103
_refine_ls_wR_factor_ref 0.048
_reflns_number_gt 4132
_reflns_number_total 6698
_reflns_threshold_expression I>1.00\s(I)
_cod_data_source_file ic0108639_1.cif
_cod_data_source_block 3
_cod_depositor_comments
;
The following automatic conversions were performed:

'_exptl_crystal_density_meas' value 'not measured' was changed to '?'
- the value is perceived as not measured.

Automatic conversion script
Id: cif_fix_values 3008 2015-01-20 13:52:24Z robertas 
;
_cod_original_cell_volume 1910.4(5)
_cod_original_sg_symbol_H-M 'P -1 '
_cod_original_formula_sum 'C37 H45 N4 O4 S4 V '
_cod_database_code 4317912

loop_
_symmetry_equiv_pos_as_xyz
'   +x,   +y,   +z'
'   -x,   -y,   -z'

loop_
_atom_site_label
_atom_site_fract_x
_atom_site_fract_y
_atom_site_fract_z
_atom_site_U_iso_or_equiv
_atom_site_occupancy
_atom_site_refinement_flags
_atom_site_adp_type
_atom_site_calc_flag
_atom_site_calc_attached_atom
V 0.85264(8) 0.20781(5) 0.66095(4) 0.0403(2) 1.000 . Uani d ?
S(1) 1.0284(1) 0.68814(8) 0.74632(6) 0.0559(3) 1.000 . Uani d ?
S(2) 1.0113(2) 0.91536(9) 0.84580(7) 0.0779(5) 1.000 . Uani d ?
S(3) 0.4938(1) 0.49606(8) 0.86242(6) 0.0543(3) 1.000 . Uani d ?
S(4) 0.4030(2) 0.71658(9) 0.93952(7) 0.0699(4) 1.000 . Uani d ?
O(1) 1.0466(3) 0.1297(2) 0.6458(1) 0.0476(8) 1.000 . Uani d ?
O(2) 0.7107(3) 0.0700(2) 0.6009(1) 0.0477(8) 1.000 . Uani d ?
O(3) 0.8759(3) 0.2589(2) 0.5758(1) 0.0449(8) 1.000 . Uani d ?
O(4) 0.8227(3) 0.1791(2) 0.7533(1) 0.0467(8) 1.000 . Uani d ?
N(1) 1.0210(4) 0.3483(2) 0.7267(2) 0.0396(9) 1.000 . Uani d ?
N(2) 0.9476(4) 0.5491(2) 0.8433(2) 0.047(1) 1.000 . Uani d ?
N(3) 0.6306(4) 0.2785(2) 0.6702(2) 0.0404(9) 1.000 . Uani d ?
N(4) 0.6018(4) 0.5174(2) 0.7197(2) 0.045(1) 1.000 . Uani d ?
C(1) 1.2146(5) -0.0054(3) 0.6022(2) 0.062(1) 1.000 . Uani d ?
C(2) 1.0475(5) 0.0301(3) 0.6082(2) 0.047(1) 1.000 . Uani d ?
C(3) 0.9113(5) -0.0447(3) 0.5746(2) 0.058(1) 1.000 . Uani d ?
C(4) 0.7519(5) -0.0232(3) 0.5743(2) 0.046(1) 1.000 . Uani d ?
C(5) 0.6156(5) -0.1155(3) 0.5405(3) 0.071(2) 1.000 . Uani d ?
C(6) 0.9904(5) 0.3243(3) 0.5617(2) 0.042(1) 1.000 . Uani d ?
C(7) 0.9974(5) 0.3251(3) 0.4876(2) 0.050(1) 1.000 . Uani d ?
C(8) 1.1117(6) 0.3929(3) 0.4709(2) 0.057(1) 1.000 . Uani d ?
C(9) 1.2253(5) 0.4664(3) 0.5272(3) 0.060(2) 1.000 . Uani d ?
C(10) 1.2186(5) 0.4687(3) 0.6003(2) 0.050(1) 1.000 . Uani d ?
C(11) 1.1065(4) 0.3987(3) 0.6194(2) 0.041(1) 1.000 . Uani d ?
C(12) 1.1126(4) 0.4058(3) 0.6978(2) 0.042(1) 1.000 . Uani d ?
C(13) 1.0527(5) 0.3734(3) 0.8091(2) 0.046(1) 1.000 . Uani d ?
C(14) 0.9268(5) 0.4387(3) 0.8477(2) 0.050(1) 1.000 . Uani d ?
C(15) 0.9357(4) 0.6395(3) 0.8974(2) 0.041(1) 1.000 . Uani d ?
C(16) 0.9003(5) 0.6407(3) 0.9742(2) 0.056(1) 1.000 . Uani d ?
C(17) 0.8932(7) 0.7574(4) 1.0160(2) 0.083(2) 1.000 . Uani d ?
C(18) 0.9360(6) 0.8256(3) 0.9670(2) 0.065(2) 1.000 . Uani d ?
C(19) 0.9567(4) 0.7448(3) 0.8926(2) 0.044(1) 1.000 . Uani d ?
C(20) 0.9950(4) 0.7740(3) 0.8296(2) 0.046(1) 1.000 . Uani d ?
C(21) 1.0353(7) 0.9314(4) 0.7568(3) 0.093(2) 1.000 . Uani d ?
C(22) 0.6892(5) 0.1586(3) 0.7819(2) 0.046(1) 1.000 . Uani d ?
C(23) 0.6941(5) 0.1042(3) 0.8356(2) 0.057(1) 1.000 . Uani d ?
C(24) 0.5599(7) 0.0826(3) 0.8675(3) 0.073(2) 1.000 . Uani d ?
C(25) 0.4138(7) 0.1153(4) 0.8470(3) 0.079(2) 1.000 . Uani d ?
C(26) 0.4061(5) 0.1694(3) 0.7953(3) 0.066(2) 1.000 . Uani d ?
C(27) 0.5414(5) 0.1932(3) 0.7609(2) 0.048(1) 1.000 . Uani d ?
C(28) 0.5232(5) 0.2517(3) 0.7082(2) 0.050(1) 1.000 . Uani d ?
C(29) 0.5811(5) 0.3414(3) 0.6206(2) 0.049(1) 1.000 . Uani d ?
C(30) 0.6601(5) 0.4592(3) 0.6503(2) 0.049(1) 1.000 . Uani d ?
C(31) 0.5667(4) 0.6181(3) 0.7400(2) 0.042(1) 1.000 . Uani d ?
C(32) 0.5853(5) 0.6914(3) 0.6927(2) 0.054(1) 1.000 . Uani d ?
C(33) 0.5036(7) 0.7884(4) 0.7307(3) 0.091(2) 1.000 . Uani d ?
C(34) 0.4895(5) 0.7868(3) 0.8095(3) 0.062(1) 1.000 . Uani d ?
C(35) 0.5074(4) 0.6702(3) 0.8071(2) 0.044(1) 1.000 . Uani d ?
C(36) 0.4736(4) 0.6245(3) 0.8628(2) 0.047(1) 1.000 . Uani d ?
C(37) 0.3713(6) 0.6401(4) 1.0023(3) 0.082(2) 1.000 . Uani d ?
H(1) 1.2039 -0.0805 0.5732 0.075 1.000 . Uiso c ?
H(2) 1.2753 0.0371 0.5784 0.075 1.000 . Uiso c ?
H(3) 1.2690 0.0050 0.6513 0.075 1.000 . Uiso c ?
H(4) 0.9280 -0.1175 0.5492 0.070 1.000 . Uiso c ?
H(5) 0.5490 -0.1199 0.5778 0.085 1.000 . Uiso c ?
H(6) 0.5528 -0.1027 0.4997 0.085 1.000 . Uiso c ?
H(7) 0.6590 -0.1822 0.5226 0.085 1.000 . Uiso c ?
H(8) 0.9201 0.2769 0.4479 0.060 1.000 . Uiso c ?
H(9) 1.1140 0.3900 0.4199 0.069 1.000 . Uiso c ?
H(10) 1.3052 0.5135 0.5153 0.071 1.000 . Uiso c ?
H(11) 1.2935 0.5201 0.6394 0.060 1.000 . Uiso c ?
H(12) 1.1938 0.4592 0.7321 0.050 1.000 . Uiso c ?
H(13) 1.0497 0.3069 0.8208 0.055 1.000 . Uiso c ?
H(14) 1.1571 0.4148 0.8271 0.055 1.000 . Uiso c ?
H(15) 0.9381 0.4419 0.8993 0.060 1.000 . Uiso c ?
H(16) 0.8215 0.4034 0.8237 0.060 1.000 . Uiso c ?
H(17) 0.7996 0.5974 0.9707 0.067 1.000 . Uiso c ?
H(18) 0.9841 0.6138 0.9986 0.067 1.000 . Uiso c ?
H(19) 0.7867 0.7660 1.0281 0.100 1.000 . Uiso c ?
H(20) 0.9681 0.7800 1.0611 0.100 1.000 . Uiso c ?
H(21) 0.8514 0.8670 0.9603 0.078 1.000 . Uiso c ?
H(22) 1.0340 0.8736 0.9887 0.078 1.000 . Uiso c ?
H(23) 1.1313 0.9039 0.7408 0.111 1.000 . Uiso c ?
H(24) 0.9444 0.8922 0.7209 0.111 1.000 . Uiso c ?
H(25) 1.0431 1.0068 0.7611 0.111 1.000 . Uiso c ?
H(26) 0.7932 0.0815 0.8505 0.069 1.000 . Uiso c ?
H(27) 0.5668 0.0451 0.9039 0.087 1.000 . Uiso c ?
H(28) 0.3204 0.1000 0.8688 0.094 1.000 . Uiso c ?
H(29) 0.3060 0.1920 0.7818 0.080 1.000 . Uiso c ?
H(30) 0.4195 0.2736 0.7002 0.059 1.000 . Uiso c ?
H(31) 0.6110 0.3085 0.5721 0.059 1.000 . Uiso c ?
H(32) 0.4667 0.3398 0.6163 0.059 1.000 . Uiso c ?
H(33) 0.6355 0.4939 0.6134 0.059 1.000 . Uiso c ?
H(34) 0.7743 0.4610 0.6599 0.059 1.000 . Uiso c ?
H(35) 0.6967 0.7135 0.6920 0.064 1.000 . Uiso c ?
H(36) 0.5335 0.6558 0.6425 0.064 1.000 . Uiso c ?
H(37) 0.5670 0.8543 0.7323 0.110 1.000 . Uiso c ?
H(38) 0.3989 0.7830 0.7038 0.110 1.000 . Uiso c ?
H(39) 0.5731 0.8369 0.8446 0.074 1.000 . Uiso c ?
H(40) 0.3869 0.8046 0.8230 0.074 1.000 . Uiso c ?
H(41) 0.3319 0.6841 1.0455 0.099 1.000 . Uiso c ?
H(42) 0.2941 0.5772 0.9774 0.099 1.000 . Uiso c ?
H(43) 0.4708 0.6181 1.0173 0.099 1.000 . Uiso c ?
H(44) 0.9722 0.5569 0.7968 0.057 1.000 . Uiso c ?
H(45) 0.5873 0.4782 0.7544 0.054 1.000 . Uiso c ?

loop_
_atom_site_aniso_label
_atom_site_aniso_U_11
_atom_site_aniso_U_22
_atom_site_aniso_U_33
_atom_site_aniso_U_12
_atom_site_aniso_U_13
_atom_site_aniso_U_23
V 0.0371(4) 0.0329(3) 0.0476(4) 0.0100(3) 0.0063(3) 0.0061(3)
S(1) 0.0649(8) 0.0578(7) 0.0450(6) 0.0053(6) 0.0107(5) 0.0164(5)
S(2) 0.112(1) 0.0498(7) 0.0809(9) 0.0190(7) 0.0245(8) 0.0277(6)
S(3) 0.0565(7) 0.0484(6) 0.0587(7) 0.0091(5) 0.0099(6) 0.0168(5)
S(4) 0.081(1) 0.0607(7) 0.0653(8) 0.0218(6) 0.0242(7) 0.0074(6)
O(1) 0.038(2) 0.043(2) 0.057(2) 0.015(1) 0.009(1) 0.005(1)
O(2) 0.039(2) 0.033(1) 0.062(2) 0.007(1) 0.006(1) 0.002(1)
O(3) 0.042(2) 0.043(1) 0.043(2) 0.002(1) 0.003(1) 0.007(1)
O(4) 0.041(2) 0.044(1) 0.057(2) 0.009(1) 0.007(1) 0.019(1)
N(1) 0.037(2) 0.040(2) 0.041(2) 0.010(1) 0.003(1) 0.011(1)
N(2) 0.064(2) 0.042(2) 0.035(2) 0.007(2) 0.012(2) 0.010(1)
N(3) 0.037(2) 0.033(2) 0.046(2) 0.010(1) 0.005(2) 0.004(1)
N(4) 0.051(2) 0.037(2) 0.045(2) 0.012(1) 0.007(2) 0.010(1)
C(1) 0.052(3) 0.068(3) 0.062(3) 0.029(2) 0.010(2) 0.006(2)
C(2) 0.049(3) 0.049(2) 0.043(2) 0.019(2) 0.011(2) 0.012(2)
C(3) 0.053(3) 0.038(2) 0.071(3) 0.019(2) 0.001(2) -0.003(2)
C(4) 0.049(3) 0.035(2) 0.047(2) 0.004(2) 0.003(2) 0.006(2)
C(5) 0.060(3) 0.046(3) 0.092(3) 0.002(2) 0.000(3) 0.006(2)
C(6) 0.038(2) 0.038(2) 0.046(2) 0.016(2) 0.006(2) 0.007(2)
C(7) 0.061(3) 0.048(2) 0.043(2) 0.020(2) 0.008(2) 0.014(2)
C(8) 0.068(3) 0.062(3) 0.047(3) 0.022(2) 0.016(2) 0.019(2)
C(9) 0.053(3) 0.069(3) 0.069(3) 0.014(2) 0.021(2) 0.034(3)
C(10) 0.038(3) 0.051(2) 0.061(3) 0.006(2) 0.002(2) 0.019(2)
C(11) 0.036(2) 0.041(2) 0.047(2) 0.013(2) 0.007(2) 0.012(2)
C(12) 0.032(2) 0.039(2) 0.049(2) 0.006(2) 0.002(2) 0.006(2)
C(13) 0.045(3) 0.047(2) 0.046(2) 0.004(2) 0.000(2) 0.016(2)
C(14) 0.063(3) 0.044(2) 0.040(2) 0.004(2) 0.009(2) 0.012(2)
C(15) 0.039(2) 0.047(2) 0.034(2) 0.007(2) -0.001(2) 0.008(2)
C(16) 0.066(3) 0.063(3) 0.038(2) 0.008(2) 0.010(2) 0.015(2)
C(17) 0.122(5) 0.066(3) 0.056(3) 0.008(3) 0.038(3) 0.003(2)
C(18) 0.085(4) 0.053(3) 0.053(3) 0.018(2) 0.012(2) 0.007(2)
C(19) 0.042(2) 0.042(2) 0.044(2) 0.008(2) 0.005(2) 0.010(2)
C(20) 0.038(2) 0.044(2) 0.054(3) 0.005(2) 0.000(2) 0.016(2)
C(21) 0.116(5) 0.074(3) 0.107(4) 0.015(3) 0.030(4) 0.052(3)
C(22) 0.049(3) 0.032(2) 0.053(3) 0.007(2) 0.014(2) 0.004(2)
C(23) 0.071(3) 0.042(2) 0.063(3) 0.013(2) 0.017(2) 0.018(2)
C(24) 0.104(5) 0.046(3) 0.068(3) 0.004(3) 0.036(3) 0.012(2)
C(25) 0.078(4) 0.066(3) 0.088(4) 0.000(3) 0.045(3) 0.012(3)
C(26) 0.052(3) 0.056(3) 0.084(3) 0.008(2) 0.024(3) 0.008(3)
C(27) 0.044(3) 0.037(2) 0.058(3) 0.003(2) 0.016(2) 0.005(2)
C(28) 0.039(3) 0.038(2) 0.064(3) 0.011(2) 0.002(2) 0.003(2)
C(29) 0.047(3) 0.044(2) 0.052(2) 0.018(2) 0.002(2) 0.007(2)
C(30) 0.057(3) 0.043(2) 0.050(2) 0.020(2) 0.012(2) 0.013(2)
C(31) 0.035(2) 0.033(2) 0.053(2) 0.001(2) -0.005(2) 0.010(2)
C(32) 0.052(3) 0.045(2) 0.064(3) 0.008(2) 0.008(2) 0.017(2)
C(33) 0.140(5) 0.059(3) 0.094(4) 0.042(3) 0.041(4) 0.034(3)
C(34) 0.062(3) 0.040(2) 0.079(3) 0.011(2) 0.009(2) 0.010(2)
C(35) 0.036(2) 0.035(2) 0.054(3) 0.006(2) 0.001(2) 0.005(2)
C(36) 0.035(2) 0.045(2) 0.054(3) 0.006(2) 0.003(2) 0.006(2)
C(37) 0.098(4) 0.075(3) 0.074(3) 0.014(3) 0.040(3) 0.014(3)

loop_
_atom_type_symbol
_atom_type_oxidation_number
_atom_type_number_in_cell
_atom_type_scat_dispersion_real
_atom_type_scat_dispersion_imag
_atom_type_scat_source
C 0 128 0.002 0.002
;International Tables for Crystallography
(1992, Vol. C, Tables 4.2.6.8 and 6.1.1.1)
;
H 0 152 0.000 0.000
;International Tables for Crystallography
(1992, Vol. C, Table 6.1.1.2)
;
N 0 16 0.004 0.003
;International Tables for Crystallography
(1992, Vol. C, Tables 4.2.6.8 and 6.1.1.1)
;
O 0 12 0.008 0.006
;International Tables for Crystallography
(1992, Vol. C, Tables 4.2.6.8 and 6.1.1.1)
;
S 0 16 0.110 0.124
;International Tables for Crystallography
(1992, Vol. C, Tables 4.2.6.8 and 6.1.1.1)
;
V 0 4 0.267 0.530
;International Tables for Crystallography
(1992, Vol. C, Tables 4.2.6.8 and 6.1.1.1)
;

loop_
_geom_angle_atom_site_label_1
_geom_angle_atom_site_label_2
_geom_angle_atom_site_label_3
_geom_angle
_geom_angle_site_symmetry_1
_geom_angle_site_symmetry_2
_geom_angle_site_symmetry_3
_geom_angle_publ_flag
O(1) V O(2) 89.7(1) . . . yes
O(1) V O(3) 92.2(1) . . . yes
O(1) V O(4) 94.2(1) . . . yes
O(1) V N(1) 85.8(1) . . . yes
O(1) V N(3) 174.7(1) . . . yes
O(2) V O(3) 94.7(1) . . . yes
O(2) V O(4) 91.3(1) . . . yes
O(2) V N(1) 175.3(1) . . . yes
O(2) V N(3) 85.1(1) . . . yes
O(3) V O(4) 171.2(1) . . . yes
O(3) V N(1) 86.9(1) . . . yes
O(3) V N(3) 87.6(1) . . . yes
O(4) V N(1) 87.6(1) . . . yes
O(4) V N(3) 86.5(1) . . . yes
N(1) V N(3) 99.5(1) . . . yes
C(20) S(2) C(21) 104.7(2) . . . yes
C(36) S(4) C(37) 104.0(2) . . . yes
V O(1) C(2) 126.7(2) . . . yes
V O(2) C(4) 127.6(2) . . . yes
V O(3) C(6) 132.6(2) . . . yes
V O(4) C(22) 131.2(2) . . . yes
V N(1) C(12) 123.6(2) . . . yes
V N(1) C(13) 119.4(2) . . . yes
C(12) N(1) C(13) 116.4(3) . . . yes
C(14) N(2) C(15) 126.5(3) . . . yes
V N(3) C(28) 121.9(2) . . . yes
V N(3) C(29) 120.2(2) . . . yes
C(28) N(3) C(29) 116.7(3) . . . yes
C(30) N(4) C(31) 127.5(3) . . . yes
O(1) C(2) C(1) 115.1(4) . . . yes
O(1) C(2) C(3) 125.1(4) . . . yes
C(1) C(2) C(3) 119.8(3) . . . yes
C(2) C(3) C(4) 125.9(3) . . . yes
O(2) C(4) C(3) 124.5(3) . . . yes
O(2) C(4) C(5) 115.9(4) . . . yes
C(3) C(4) C(5) 119.6(3) . . . yes
O(3) C(6) C(7) 119.9(3) . . . yes
O(3) C(6) C(11) 122.7(3) . . . yes
C(7) C(6) C(11) 117.3(4) . . . yes
C(6) C(7) C(8) 121.8(4) . . . yes
C(7) C(8) C(9) 121.3(4) . . . yes
C(8) C(9) C(10) 118.0(4) . . . yes
C(9) C(10) C(11) 122.5(4) . . . yes
C(6) C(11) C(10) 119.2(4) . . . yes
C(6) C(11) C(12) 122.8(3) . . . yes
C(10) C(11) C(12) 118.1(4) . . . yes
N(1) C(12) C(11) 127.6(3) . . . yes
N(1) C(13) C(14) 111.2(3) . . . yes
N(2) C(14) C(13) 110.8(3) . . . yes
N(2) C(15) C(16) 122.9(3) . . . yes
N(2) C(15) C(19) 126.0(3) . . . yes
C(16) C(15) C(19) 111.1(3) . . . yes
C(15) C(16) C(17) 105.1(3) . . . yes
C(16) C(17) C(18) 108.9(3) . . . yes
C(17) C(18) C(19) 105.1(3) . . . yes
C(15) C(19) C(18) 109.6(3) . . . yes
C(15) C(19) C(20) 126.3(3) . . . yes
C(18) C(19) C(20) 124.1(3) . . . yes
S(1) C(20) S(2) 121.0(2) . . . yes
S(1) C(20) C(19) 126.4(3) . . . yes
S(2) C(20) C(19) 112.6(3) . . . yes
O(4) C(22) C(23) 119.7(4) . . . yes
O(4) C(22) C(27) 121.7(4) . . . yes
C(23) C(22) C(27) 118.6(4) . . . yes
C(22) C(23) C(24) 121.8(4) . . . yes
C(23) C(24) C(25) 120.2(4) . . . yes
C(24) C(25) C(26) 119.2(4) . . . yes
C(25) C(26) C(27) 122.4(4) . . . yes
C(22) C(27) C(26) 117.8(4) . . . yes
C(22) C(27) C(28) 123.5(4) . . . yes
C(26) C(27) C(28) 118.7(4) . . . yes
N(3) C(28) C(27) 127.6(4) . . . yes
N(3) C(29) C(30) 112.2(3) . . . yes
N(4) C(30) C(29) 111.0(3) . . . yes
N(4) C(31) C(32) 123.1(3) . . . yes
N(4) C(31) C(35) 125.5(3) . . . yes
C(32) C(31) C(35) 111.4(3) . . . yes
C(31) C(32) C(33) 104.4(3) . . . yes
C(32) C(33) C(34) 107.3(4) . . . yes
C(33) C(34) C(35) 104.9(3) . . . yes
C(31) C(35) C(34) 108.3(3) . . . yes
C(31) C(35) C(36) 126.1(3) . . . yes
C(34) C(35) C(36) 125.5(3) . . . yes
S(3) C(36) S(4) 120.4(2) . . . yes
S(3) C(36) C(35) 126.8(3) . . . yes
S(4) C(36) C(35) 112.8(3) . . . yes

loop_
_geom_bond_atom_site_label_1
_geom_bond_atom_site_label_2
_geom_bond_distance
_geom_bond_site_symmetry_1
_geom_bond_site_symmetry_2
_geom_bond_publ_flag
V O(1) 1.995(2) . . yes
V O(2) 1.989(2) . . yes
V O(3) 1.927(2) . . yes
V O(4) 1.914(2) . . yes
V N(1) 2.145(3) . . yes
V N(3) 2.151(3) . . yes
S(1) C(20) 1.689(4) . . yes
S(2) C(20) 1.752(4) . . yes
S(2) C(21) 1.773(5) . . yes
S(3) C(36) 1.687(4) . . yes
S(4) C(36) 1.765(4) . . yes
S(4) C(37) 1.777(5) . . yes
O(1) C(2) 1.270(4) . . yes
O(2) C(4) 1.256(4) . . yes
O(3) C(6) 1.316(4) . . yes
O(4) C(22) 1.326(4) . . yes
N(1) C(12) 1.287(4) . . yes
N(1) C(13) 1.470(4) . . yes
N(2) C(14) 1.453(4) . . yes
N(2) C(15) 1.317(4) . . yes
N(3) C(28) 1.288(4) . . yes
N(3) C(29) 1.467(4) . . yes
N(4) C(30) 1.452(4) . . yes
N(4) C(31) 1.315(4) . . yes
C(1) C(2) 1.518(5) . . yes
C(2) C(3) 1.379(5) . . yes
C(3) C(4) 1.388(5) . . yes
C(4) C(5) 1.502(5) . . yes
C(6) C(7) 1.401(5) . . yes
C(6) C(11) 1.418(5) . . yes
C(7) C(8) 1.359(5) . . yes
C(8) C(9) 1.390(6) . . yes
C(9) C(10) 1.371(5) . . yes
C(10) C(11) 1.389(5) . . yes
C(11) C(12) 1.441(5) . . yes
C(13) C(14) 1.519(5) . . yes
C(15) C(16) 1.496(5) . . yes
C(15) C(19) 1.389(5) . . yes
C(16) C(17) 1.488(5) . . yes
C(17) C(18) 1.501(6) . . yes
C(18) C(19) 1.507(5) . . yes
C(19) C(20) 1.404(5) . . yes
C(22) C(23) 1.395(5) . . yes
C(22) C(27) 1.414(5) . . yes
C(23) C(24) 1.370(6) . . yes
C(24) C(25) 1.388(7) . . yes
C(25) C(26) 1.359(6) . . yes
C(26) C(27) 1.412(5) . . yes
C(27) C(28) 1.422(5) . . yes
C(29) C(30) 1.512(5) . . yes
C(31) C(32) 1.492(5) . . yes
C(31) C(35) 1.402(5) . . yes
C(32) C(33) 1.510(5) . . yes
C(33) C(34) 1.502(6) . . yes
C(34) C(35) 1.520(5) . . yes
C(35) C(36) 1.388(5) . . yes

loop_
_geom_contact_atom_site_label_1
_geom_contact_atom_site_label_2
_geom_contact_distance
_geom_contact_site_symmetry_1
_geom_contact_site_symmetry_2
_geom_contact_publ_flag
S(3) C(37) 3.656(5) . 2_667 no
N(4) C(10) 3.602(5) . 1_455 no
C(1) C(4) 3.480(5) . 2_756 no
C(1) C(3) 3.642(6) . 2_756 no
C(1) C(21) 3.664(7) . 1_545 no
C(2) C(21) 3.409(6) . 1_545 no
C(2) C(3) 3.542(5) . 2_756 no
C(3) C(21) 3.586(7) . 1_545 no
C(3) C(7) 3.648(5) . 2_756 no
C(5) C(29) 3.617(5) . 2_656 no
C(7) C(9) 3.491(5) . 2_766 no
C(8) C(8) 3.462(8) . 2_766 no
C(8) C(9) 3.503(6) . 2_766 no
C(10) C(29) 3.632(5) . 1_655 no
C(10) C(31) 3.655(5) . 1_655 no
C(21) C(25) 3.680(7) . 1_665 no
C(24) C(34) 3.622(6) . 1_545 no
C(24) C(37) 3.632(6) . 2_667 no
C(25) C(37) 3.699(7) . 2_667 no

loop_
_geom_torsion_atom_site_label_1
_geom_torsion_atom_site_label_2
_geom_torsion_atom_site_label_3
_geom_torsion_atom_site_label_4
_geom_torsion_site_symmetry_1
_geom_torsion_site_symmetry_2
_geom_torsion_site_symmetry_3
_geom_torsion_site_symmetry_4
_geom_torsion
_geom_torsion_publ_flag
V O(1) C(2) C(1) . . . . 176.3(2) no
V O(1) C(2) C(3) . . . . -4.3(6) no
V O(2) C(4) C(3) . . . . -8.3(6) no
V O(2) C(4) C(5) . . . . 171.8(3) no
V O(3) C(6) C(7) . . . . 163.0(2) no
V O(3) C(6) C(11) . . . . -19.4(5) no
V O(4) C(22) C(23) . . . . 157.8(3) no
V O(4) C(22) C(27) . . . . -23.9(5) no
V N(1) C(12) C(11) . . . . 9.2(5) no
V N(1) C(13) C(14) . . . . -84.7(3) no
V N(3) C(28) C(27) . . . . 13.8(5) no
V N(3) C(29) C(30) . . . . -84.0(3) no
S(1) C(20) S(2) C(21) . . . . 8.2(3) no
S(1) C(20) C(19) C(15) . . . . -1.5(6) no
S(1) C(20) C(19) C(18) . . . . 176.9(3) no
S(2) C(20) C(19) C(15) . . . . -180.0(3) no
S(2) C(20) C(19) C(18) . . . . -1.6(5) no
S(3) C(36) S(4) C(37) . . . . 0.6(3) no
S(3) C(36) C(35) C(31) . . . . -0.7(6) no
S(3) C(36) C(35) C(34) . . . . -179.3(3) no
S(4) C(36) C(35) C(31) . . . . 179.3(3) no
S(4) C(36) C(35) C(34) . . . . 0.6(5) no
O(1) V O(2) C(4) . . . . 4.8(3) no
O(1) V O(3) C(6) . . . . -63.4(3) no
O(1) V O(4) C(22) . . . . -144.6(3) no
O(1) V N(1) C(12) . . . . 76.3(3) no
O(1) V N(1) C(13) . . . . -94.9(2) no
O(1) V N(3) C(28) . . . . 75(1) no
O(1) V N(3) C(29) . . . . -92(1) no
O(1) C(2) C(3) C(4) . . . . 1.8(7) no
O(2) V O(1) C(2) . . . . 1.3(3) no
O(2) V O(3) C(6) . . . . -153.3(3) no
O(2) V O(4) C(22) . . . . -54.8(3) no
O(2) V N(1) C(12) . . . . 94(1) no
O(2) V N(1) C(13) . . . . -77(1) no
O(2) V N(3) C(28) . . . . 67.8(3) no
O(2) V N(3) C(29) . . . . -99.3(2) no
O(2) C(4) C(3) C(2) . . . . 5.0(7) no
O(3) V O(1) C(2) . . . . -93.4(3) no
O(3) V O(2) C(4) . . . . 97.0(3) no
O(3) V O(4) C(22) . . . . 78.1(8) no
O(3) V N(1) C(12) . . . . -16.2(3) no
O(3) V N(1) C(13) . . . . 172.7(2) no
O(3) V N(3) C(28) . . . . 162.7(3) no
O(3) V N(3) C(29) . . . . -4.4(2) no
O(3) C(6) C(7) C(8) . . . . 178.7(3) no
O(3) C(6) C(11) C(10) . . . . -176.9(3) no
O(3) C(6) C(11) C(12) . . . . 2.5(5) no
O(4) V O(1) C(2) . . . . 92.6(3) no
O(4) V O(2) C(4) . . . . -89.4(3) no
O(4) V O(3) C(6) . . . . 74.0(8) no
O(4) V N(1) C(12) . . . . 170.7(3) no
O(4) V N(1) C(13) . . . . -0.4(2) no
O(4) V N(3) C(28) . . . . -23.8(3) no
O(4) V N(3) C(29) . . . . 169.1(2) no
O(4) C(22) C(23) C(24) . . . . 179.1(4) no
O(4) C(22) C(27) C(26) . . . . -178.9(3) no
O(4) C(22) C(27) C(28) . . . . 0.0(6) no
N(1) V O(1) C(2) . . . . 179.9(3) no
N(1) V O(2) C(4) . . . . -13(2) no
N(1) V O(3) C(6) . . . . 22.2(3) no
N(1) V O(4) C(22) . . . . 129.9(3) no
N(1) V N(3) C(28) . . . . -110.8(3) no
N(1) V N(3) C(29) . . . . 82.1(2) no
N(1) C(12) C(11) C(6) . . . . 1.1(6) no
N(1) C(12) C(11) C(10) . . . . -179.5(3) no
N(1) C(13) C(14) N(2) . . . . -70.5(4) no
N(2) C(15) C(16) C(17) . . . . -178.5(4) no
N(2) C(15) C(19) C(18) . . . . -179.0(4) no
N(2) C(15) C(19) C(20) . . . . -0.4(6) no
N(3) V O(1) C(2) . . . . -6(1) no
N(3) V O(2) C(4) . . . . -175.8(3) no
N(3) V O(3) C(6) . . . . 121.9(3) no
N(3) V O(4) C(22) . . . . 30.2(3) no
N(3) V N(1) C(12) . . . . -103.2(3) no
N(3) V N(1) C(13) . . . . 85.6(2) no
N(3) C(28) C(27) C(22) . . . . 2.8(6) no
N(3) C(28) C(27) C(26) . . . . -178.3(4) no
N(3) C(29) C(30) N(4) . . . . -67.1(4) no
N(4) C(31) C(32) C(33) . . . . 170.0(4) no
N(4) C(31) C(35) C(34) . . . . 177.9(4) no
N(4) C(31) C(35) C(36) . . . . -0.9(6) no
C(1) C(2) C(3) C(4) . . . . -178.8(4) no
C(2) C(3) C(4) C(5) . . . . -175.1(4) no
C(6) C(7) C(8) C(9) . . . . -1.3(6) no
C(6) C(11) C(10) C(9) . . . . -2.2(6) no
C(7) C(6) C(11) C(10) . . . . 0.8(5) no
C(7) C(6) C(11) C(12) . . . . -179.8(3) no
C(7) C(8) C(9) C(10) . . . . -0.1(6) no
C(8) C(7) C(6) C(11) . . . . 0.9(5) no
C(8) C(9) C(10) C(11) . . . . 1.9(6) no
C(9) C(10) C(11) C(12) . . . . 178.3(4) no
C(11) C(12) N(1) C(13) . . . . -179.4(3) no
C(12) N(1) C(13) C(14) . . . . 103.6(4) no
C(13) C(14) N(2) C(15) . . . . -139.0(4) no
C(14) N(2) C(15) C(16) . . . . 1.0(6) no
C(14) N(2) C(15) C(19) . . . . 179.7(4) no
C(15) C(16) C(17) C(18) . . . . -4.2(5) no
C(15) C(19) C(18) C(17) . . . . -2.4(5) no
C(16) C(15) C(19) C(18) . . . . -0.2(5) no
C(16) C(15) C(19) C(20) . . . . 178.4(4) no
C(16) C(17) C(18) C(19) . . . . 4.1(5) no
C(17) C(16) C(15) C(19) . . . . 2.7(5) no
C(17) C(18) C(19) C(20) . . . . 179.0(4) no
C(19) C(20) S(2) C(21) . . . . -173.2(3) no
C(22) C(23) C(24) C(25) . . . . -0.2(7) no
C(22) C(27) C(26) C(25) . . . . 0.0(6) no
C(23) C(22) C(27) C(26) . . . . -0.6(5) no
C(23) C(22) C(27) C(28) . . . . 178.4(3) no
C(23) C(24) C(25) C(26) . . . . -0.4(7) no
C(24) C(23) C(22) C(27) . . . . 0.7(6) no
C(24) C(25) C(26) C(27) . . . . 0.5(7) no
C(25) C(26) C(27) C(28) . . . . -179.0(4) no
C(27) C(28) N(3) C(29) . . . . -178.7(3) no
C(28) N(3) C(29) C(30) . . . . 108.3(4) no
C(29) C(30) N(4) C(31) . . . . -140.0(4) no
C(30) N(4) C(31) C(32) . . . . -1.0(6) no
C(30) N(4) C(31) C(35) . . . . 178.6(4) no
C(31) C(32) C(33) C(34) . . . . 17.9(5) no
C(31) C(35) C(34) C(33) . . . . 13.6(5) no
C(32) C(31) C(35) C(34) . . . . -2.4(4) no
C(32) C(31) C(35) C(36) . . . . 178.8(4) no
C(32) C(33) C(34) C(35) . . . . -19.4(5) no
C(33) C(32) C(31) C(35) . . . . -9.7(5) no
C(33) C(34) C(35) C(36) . . . . -167.6(4) no
C(35) C(36) S(4) C(37) . . . . -179.4(3) no
